data_1554589
loop_
_publ_author_name
'Merz, Lukas S.'
'Wadepohl, Hubert'
'Clot, Eric'
'Gade, Lutz H.'

_publ_section_title
;
 Dehydrogenative coupling of 4-substituted pyridines mediated by a
 zirconium(ii) synthon: reaction pathways and dead ends.
;
_journal_issue 23
_journal_name_full 'Chemical science'
_journal_page_first 5223
_journal_page_last 5232
_journal_paper_doi 10.1039/c8sc01025k
_journal_volume 9
_journal_year 2018
_chemical_formula_moiety 'C52 H78 Cl N3 P2 Zr'
_chemical_formula_sum 'C52 H78 Cl N3 P2 Zr'
_chemical_formula_weight 933.78
_chemical_properties_physical 'air-sensitive, moisture-sensitive'
_space_group_crystal_system monoclinic
_space_group_IT_number 14
_space_group_name_Hall '-P 2yn'
_space_group_name_H-M_alt 'P 1 21/n 1'
_atom_sites_solution_hydrogens geom
_atom_sites_solution_primary iterative
_atom_sites_solution_secondary difmap
_audit_block_code ga_lm21
_audit_creation_date 2017-02-28
_audit_creation_method
;
Olex2 1.2
(compiled Aug 10 2017 17:44:14 for OlexSys, GUI svn.r5381)
;
_audit_update_record
;
2018-02-28 deposited with the CCDC.
2018-05-15 downloaded from the CCDC.
;
_cell_angle_alpha 90
_cell_angle_beta 91.0656(14)
_cell_angle_gamma 90
_cell_formula_units_Z 4
_cell_length_a 12.10234(18)
_cell_length_b 13.69809(19)
_cell_length_c 31.6606(4)
_cell_measurement_reflns_used 22934
_cell_measurement_temperature 120(1)
_cell_measurement_theta_max 70.4240
_cell_measurement_theta_min 3.5070
_cell_volume 5247.75(13)
_computing_cell_refinement 'CrysAlisPro 1.171.38.46 (Rigaku OD, 2015)'
_computing_data_collection 'CrysAlisPro 1.171.38.46 (Rigaku OD, 2015)'
_computing_data_reduction 'CrysAlisPro 1.171.38.46 (Rigaku OD, 2015)'
_computing_molecular_graphics 'Olex2 (Dolomanov et al., 2009)'
_computing_publication_material 'encif (Wadepohl, 2009-17); encifer 1.5.2 (CCDC, 2016)'
_computing_structure_refinement 'ShelXL (Sheldrick, 2015)'
_computing_structure_solution 'SUPERFLIP (Palatinus, 2007-2009)'
_diffrn_ambient_environment 'perfluoro polyether oil / N~2~'
_diffrn_ambient_temperature 120(1)
_diffrn_detector 'CCD plate'
_diffrn_detector_area_resol_mean 7.9621
_diffrn_detector_type Eos
_diffrn_measured_fraction_theta_full 1.000
_diffrn_measured_fraction_theta_max 0.994
_diffrn_measurement_details
;
List of Runs (angles in degrees, time in seconds):

  # Type    Start    End  Width  t~exp~   \w     \q     \k     \f   Frames
#--------------------------------------------------------------------------
  1  \w    -30.00  70.00   1.00    1.50    --    0.00  77.00 -90.00  100
  2  \w    -69.00  21.00   1.00    1.50    --    0.00 -57.00 120.00   90
  3  \w    -21.00  69.00   1.00    1.50    --    0.00  57.00 120.00   90
  4  \w    -21.00  69.00   1.00    1.50    --    0.00  57.00 150.00   90
  5  \w    -59.00  38.00   1.00    1.50    --   10.00 -73.00   0.09   97
  6  \w    -35.00  10.00   1.00    1.50    --   14.00 111.00 -73.67   45
  7  \w    -35.00  -1.00   1.00    1.50    --   22.00 124.00 -38.30   34
  8  \w     -9.00  18.00   1.00    4.50    --   34.00 101.00 111.32   27
  9  \w     -1.00  26.00   1.00    4.50    --   38.00  94.00 -32.50   27
 10  \w      6.00  33.00   1.00    4.50    --   42.00  88.00-114.72   27
 11  \w      5.00  33.00   1.00    4.50    --   42.00  89.00 161.43   28
 12  \w      5.00  32.00   1.00    4.50    --   42.00  90.00  83.77   27
 13  \w     13.00  40.00   1.00    4.50    --   46.00  83.00 -29.36   27
 14  \w     12.00  38.00   1.00    4.50    --   46.00  84.00-133.09   26
 15  \w     13.00  40.00   1.00    4.50    --   46.00  83.00 -49.85   27
 16  \w     12.00  38.00   1.00    4.50    --   46.00  84.00  54.11   26
 17  \w     12.00  38.00   1.00    4.50    --   46.00  84.00-154.13   26
 18  \w     18.00  46.00   1.00    4.50    --   50.00  80.00  42.78   28
 19  \w     17.00  45.00   1.00    4.50    --   50.00  82.00 130.18   28
 20  \w     21.00 120.00   1.00    4.50    --   50.00  76.00 -77.38   99
 21  \w     17.00  45.00   1.00    4.50    --   50.00  82.00 141.45   28
 22  \w     18.00  46.00   1.00    4.50    --   50.00  81.00  96.49   28
 23  \w     24.00 124.00   1.00    4.50    --   54.00  77.00 -30.00  100
 24  \w     24.00 104.00   1.00    4.50    --   54.00  77.00  60.00   80
 25  \w     24.00  85.00   1.00    4.50    --   54.00-125.00-120.00   61
 26  \w     30.00  57.00   1.00    4.50    --   54.00  77.00 -90.00   27
 27  \w     25.00  52.00   1.00    4.50    --   54.00  77.00 -60.00   27
 28  \w     24.00  57.00   1.00    4.50    --   54.00  77.00-120.00   33
 29  \w      1.00  94.00   1.00    4.50    --   54.00 -99.00 -30.00   93
 30  \w     24.00  51.00   1.00    4.50    --   54.00  77.00-180.00   27
 31  \w     24.00  51.00   1.00    4.50    --   54.00  77.00-150.00   27
 32  \w     24.00  51.00   1.00    4.50    --   54.00  77.00-165.94   27
 33  \w      1.00  96.00   1.00    4.50    --   54.00 -99.00 120.00   95
 34  \w     23.00  48.00   1.00    4.50    --   54.00  78.00  20.06   25
 35  \w     28.00  59.00   1.00    4.50    --   58.00  77.00 -98.36   31
 36  \w     29.00  55.00   1.00    4.50    --   58.00  76.00  -2.45   26
 37  \w     29.00  54.00   1.00    4.50    --   58.00  77.00 137.45   25
 38  \w     31.00  59.00   1.00    4.50    --   58.00  76.00-141.14   28
 39  \w     35.00  61.00   1.00    4.50    --   58.00  66.00 108.12   26
 40  \w     28.00  54.00   1.00    4.50    --   58.00  77.00 116.93   26
 41  \w     33.00  60.00   1.00    4.50    --   58.00  74.00  12.40   27
 42  \w     32.00  59.00   1.00    4.50    --   58.00  74.00 179.87   27
 43  \w     41.00 131.00   1.00    4.50    --   62.00  56.00  18.48   90
 44  \w     32.00  59.00   1.00    4.50    --   62.00  77.00 -54.55   27
 45  \w     41.00 116.00   1.00    4.50    --   62.00  54.00 107.63   75
 46  \w     43.00  70.00   1.00    4.50    --   62.00  61.00-170.13   27
 47  \w     44.00  76.00   1.00    4.50    --   62.00  61.00  37.90   32
 48  \w     37.00  64.00   1.00    4.50    --   62.00  69.00 107.26   27
 49  \w     36.00  63.00   1.00    4.50    --   66.00  77.00-162.01   27
 50  \w     43.00  70.00   1.00    4.50    --   66.00  70.00 139.08   27
 51  \w    110.00 135.00   1.00    4.50    --   66.00  71.00 -68.25   25
 52  \w     40.00  67.00   1.00    4.50    --   66.00  71.00 -68.25   27
 53  \w     46.00  94.00   1.00    4.50    --   70.00  67.00  -2.84   48
 54  \w     49.00 113.00   1.00    4.50    --   70.00  64.00 -99.79   64
 55  \w     42.00  76.00   1.00    4.50    --   70.00  73.00  37.37   34
 56  \w     45.00  70.00   1.00    4.50    --   70.00  70.00-152.98   25
 57  \w     47.00  74.00   1.00    4.50    --   70.00  65.00 -60.86   27
 58  \w     44.00  70.00   1.00    4.50    --   70.00  70.00  91.80   26
 59  \w     48.00  73.00   1.00    4.50    --   70.00  66.00 -37.16   25
 60  \w    106.00 133.00   1.00    4.50    --   70.00  73.00  37.37   27
 61  \w    106.00 132.00   1.00    4.50    --   70.00  66.00 -37.16   26
 62  \w     46.00  72.00   1.00    4.50    --   70.00  68.00-177.81   26
 63  \w     46.00  73.00   1.00    4.50    --   74.00  74.00 -94.26   27
 64  \w     51.00  77.00   1.00    4.50    --   74.00  65.00  87.71   26
 65  \w     88.00 122.00   1.00    4.50    --   74.00  77.00-141.95   34
 66  \w     45.00  79.00   1.00    4.50    --   74.00  77.00-141.95   34
 67  \w     89.00 116.00   1.00    4.50    --   74.00  68.00-167.37   27
 68  \w     50.00  76.00   1.00    4.50    --   74.00  68.00-167.37   26
 69  \w     48.00 108.00   1.00    4.50    --   74.00  72.00 107.23   60
 70  \w     46.00  72.00   1.00    4.50    --   74.00  74.00  -5.59   26
 71  \w     58.00  85.00   1.00    4.50    --   78.00  57.00  90.84   27
 72  \w     59.00  84.00   1.00    4.50    --   78.00  60.00  95.35   25
 73  \w    123.00 148.00   1.00    4.50    --   78.00  76.00 -76.27   25
 74  \w     49.00  75.00   1.00    4.50    --   78.00  76.00 -76.27   26
 75  \w     51.00 147.00   1.00    4.50    --   78.00  72.00 130.77   96
 76  \w     96.00 151.00   1.00    7.50    --   82.00  74.00-158.00   55
 77  \w     54.00  90.00   1.00    7.50    --   82.00  74.00-158.00   36
 78  \w     54.00  79.00   1.00    7.50    --   82.00  75.00 -12.71   25
 79  \w     54.00 152.00   1.00    7.50    --   82.00  74.00  26.36   98
 80  \w     52.00  82.00   1.00    7.50    --   82.00  77.00  -4.17   30
 81  \w     63.00  90.00   1.00    7.50    --   82.00  67.00 -98.99   27
 82  \w     58.00 148.00   1.00    7.50    --   86.00  74.00 167.07   90
 83  \w     60.00  91.00   1.00    7.50    --   86.00  70.00 -22.90   31
 84  \w     63.00 118.00   1.00    7.50    --   86.00  66.00 104.12   55
 85  \w     66.00  93.00   1.00    7.50    --   86.00  58.00-123.18   27
 86  \w     61.00  88.00   1.00    7.50    --   90.00  76.00 -74.45   27
 87  \w    104.00 129.00   1.00    7.50    --   90.00  56.00 -30.44   25
 88  \w     69.00  95.00   1.00    7.50    --   90.00  56.00 -30.44   26
 89  \w     63.00  89.00   1.00    7.50    --   90.00  71.00 142.31   26
 90  \w     72.00  97.00   1.00    7.50    --   90.00  64.00-102.99   25
 91  \w     85.00 112.00   1.00    7.50    --   90.00  51.00  11.96   27
 92  \w     67.00 138.00   1.00    7.50    --   90.00  69.00 -24.59   71
 93  \w     60.00  86.00   1.00    7.50    --   90.00  77.00-125.10   26
 94  \w     64.00  90.00   1.00    7.50    --   90.00  70.00  87.98   26
 95  \w     72.00  98.00   1.00    7.50    --   94.00  61.00 -73.70   26
 96  \w     75.00 102.00   1.00    7.50    --   94.00  51.00 -39.39   27
 97  \w     71.00 101.00   1.00    7.50    --   94.00  64.00 133.77   30
 98  \w     76.00 104.00   1.00    7.50    --   98.00  62.00 120.42   28
 99  \w    138.00 165.00   1.00    7.50    --   98.00  77.00  32.20   27
100  \w     68.00  94.00   1.00    7.50    --   98.00  77.00  32.20   26
101  \w     69.00  96.00   1.00    7.50    --   98.00  76.00-138.57   27
102  \w     81.00 107.00   1.00    7.50    --  102.00  58.00 158.83   26
103  \w     82.00 107.00   1.00    7.50    --  102.00  56.00 163.34   25
104  \w     82.00 107.00   1.00    7.50    --  102.00  57.00 153.75   25
105  \w     85.00 112.00   1.00    7.50    --  108.00  64.00  60.00   27
106  \w     85.00 111.00   1.00    7.50    --  108.00  64.00-180.00   26
107  \w    141.00 175.00   1.00    7.50    --  108.00  77.00   0.00   34
108  \w     78.00 104.00   1.00    7.50    --  108.00  77.00   0.00   26
109  \w    147.00 175.00   1.00    7.50    --  108.00  77.00 -90.00   28
110  \w     78.00 105.00   1.00    7.50    --  108.00  77.00 -90.00   27
111  \w     79.00 176.00   1.00    7.50    --  108.00  77.00  30.00   97
112  \w     85.00 112.00   1.00    7.50    --  108.00-111.00 -90.00   27
113  \w     57.00  84.00   1.00    7.50    --  108.00-111.00 -90.00   27
114  \w     86.00 155.00   1.00    7.50    --  108.00  64.00   0.00   69
115  \w    113.00 175.00   1.00    7.50    --  108.00  77.00 150.00   62
116  \w     78.00 109.00   1.00    7.50    --  108.00  77.00 150.00   31
117  \w     78.00 104.00   1.00    7.50    --  108.00  77.00  90.00   26
118  \w     86.00 112.00   1.00    7.50    --  108.00-111.00 120.00   26
119  \w     42.00  69.00   1.00    7.50    --  108.00-111.00 120.00   27
120  \w    141.00 178.00   1.00    7.50    --  108.00  77.00-120.00   37
121  \w     79.00 106.00   1.00    7.50    --  108.00  77.00-120.00   27
122  \w    110.00 170.00   1.00    7.50    --  108.00  77.00 -30.00   60
123  \w     78.00 104.00   1.00    7.50    --  108.00  77.00-180.00   26
124  \w     78.00 104.00   1.00    7.50    --  108.00  77.00 -30.00   26
125  \w    121.00 176.00   1.00    7.50    --  108.00  77.00  60.00   55
126  \w     79.00 106.00   1.00    7.50    --  108.00  77.00  60.00   27
127  \w    114.00 172.00   1.00    7.50    --  108.00  77.00 120.00   58
128  \w     78.00 104.00   1.00    7.50    --  108.00  77.00 120.00   26
129  \w     78.00 171.00   1.00    7.50    --  108.00  77.00 -60.00   93
130  \w     85.00 161.00   1.00    7.50    --  108.00  64.00 -90.00   76
131  \w     38.00 138.00   1.00    7.50    --  108.00 -77.00-180.00  100
132  \w     39.00 135.00   1.00    7.50    --  108.00 -77.00   0.00   96
133  \w     37.00 116.00   1.00    7.50    --  108.00-111.00   0.00   79
134  \w     54.00 113.00   1.00    7.50    --  108.00-111.00-180.00   59
135  \w     79.00 106.00   1.00    7.50    --  108.00  75.00-137.61   27
136  \w     82.00 109.00   1.00    7.50    --  108.00  77.00-150.00   27
137  \w     85.00 113.00   1.00    7.50    --  108.00  38.00   0.00   28
138  \w     83.00 116.00   1.00    7.50    --  108.00  38.00-150.00   33
139  \w     81.00 177.00   1.00    7.50    --  108.00  71.00-162.59   96
140  \w     86.00 153.00   1.00    7.50    --  108.00  64.00-120.00   67
141  \w     85.00 112.00   1.00    7.50    --  108.00  64.00 150.00   27
142  \w     83.00 123.00   1.00    7.50    --  108.00  38.00  90.00   40
143  \w     82.00 108.00   1.00    7.50    --  108.00  70.00-177.88   26
144  \w     85.00 126.00   1.00    7.50    --  108.00  64.00 120.00   41
145  \w     86.00 111.00   1.00    7.50    --  108.00  64.00 -60.00   25
146  \w     86.00 111.00   1.00    7.50    --  108.00  64.00 -30.00   25
147  \w     85.00 168.00   1.00    7.50    --  108.00  64.00  90.00   83
148  \w    117.00 178.00   1.00    7.50    --  108.00  77.00-180.00   61
;
_diffrn_measurement_device 'four-circle diffractometer'
_diffrn_measurement_device_type 'Agilent SuperNova, Dual, Cu at zero, Eos'
_diffrn_measurement_method '\w scans'
_diffrn_measurement_specimen_support 'polyimid foil'
_diffrn_orient_matrix_type 'CrysAlisPro convention (1999,Acta A55,543-557)'
_diffrn_orient_matrix_UB_11 -0.0013465000
_diffrn_orient_matrix_UB_12 0.0065240000
_diffrn_orient_matrix_UB_13 0.0485670000
_diffrn_orient_matrix_UB_21 0.0550384000
_diffrn_orient_matrix_UB_22 -0.1011866000
_diffrn_orient_matrix_UB_23 0.0031493000
_diffrn_orient_matrix_UB_31 0.1147690000
_diffrn_orient_matrix_UB_32 0.0486944000
_diffrn_orient_matrix_UB_33 0.0000494000
_diffrn_radiation_monochromator mirror
_diffrn_radiation_probe x-ray
_diffrn_radiation_type 'Cu K\a'
_diffrn_radiation_wavelength 1.54184
_diffrn_reflns_av_R_equivalents 0.0908
_diffrn_reflns_av_unetI/netI 0.0387
_diffrn_reflns_Laue_measured_fraction_full 1.000
_diffrn_reflns_Laue_measured_fraction_max 0.994
_diffrn_reflns_limit_h_max 14
_diffrn_reflns_limit_h_min -14
_diffrn_reflns_limit_k_max 16
_diffrn_reflns_limit_k_min -16
_diffrn_reflns_limit_l_max 38
_diffrn_reflns_limit_l_min -38
_diffrn_reflns_number 136700
_diffrn_reflns_point_group_measured_fraction_full 1.000
_diffrn_reflns_point_group_measured_fraction_max 0.994
_diffrn_reflns_theta_full 67.684
_diffrn_reflns_theta_max 70.963
_diffrn_reflns_theta_min 3.516
_diffrn_source 'microfocus X-Ray tube'
_diffrn_source_type 'Agilent SuperNova (Cu) X-ray Source'
_exptl_absorpt_coefficient_mu 3.014
_exptl_absorpt_correction_T_max 1.000
_exptl_absorpt_correction_T_min 0.657
_exptl_absorpt_correction_type gaussian
_exptl_absorpt_process_details
;
CrysAlisPro 1.171.38.46 (Rigaku Oxford Diffraction, 2015)
Numerical absorption correction based on gaussian integration over
 a multifaceted crystal model (Busing & Levy, 1957).
Empirical absorption correction using spherical harmonics,
 implemented in SCALE3 ABSPACK scaling algorithm.
;
_exptl_crystal_colour black
_exptl_crystal_colour_primary black
_exptl_crystal_density_diffrn 1.182
_exptl_crystal_description plate
_exptl_crystal_F_000 1992
_exptl_crystal_size_max 0.149
_exptl_crystal_size_mid 0.107
_exptl_crystal_size_min 0.011
_refine_diff_density_max 0.854
_refine_diff_density_min -0.602
_refine_diff_density_rms 0.079
_refine_ls_extinction_method none
_refine_ls_goodness_of_fit_ref 1.165
_refine_ls_hydrogen_treatment constr
_refine_ls_matrix_type full
_refine_ls_number_parameters 552
_refine_ls_number_reflns 10072
_refine_ls_number_restraints 0
_refine_ls_restrained_S_all 1.165
_refine_ls_R_factor_all 0.0645
_refine_ls_R_factor_gt 0.0505
_refine_ls_shift/su_max 0.001
_refine_ls_shift/su_mean 0.000
_refine_ls_structure_factor_coef Fsqd
_refine_ls_weighting_details 'w=1/[\s^2^(Fo^2^)+(0.0165P)^2^+16.6322P] where P=(Fo^2^+2Fc^2^)/3'
_refine_ls_weighting_scheme calc
_refine_ls_wR_factor_gt 0.1104
_refine_ls_wR_factor_ref 0.1153
_reflns_Friedel_coverage 0.000
_reflns_number_gt 8403
_reflns_number_total 10072
_reflns_threshold_expression 'I > 2\s(I)'
_cod_data_source_file c8sc01025k3.cif
_cod_data_source_block ga_lm21
_cod_original_cell_volume 5247.76(13)
_cod_original_sg_symbol_H-M 'P 21/n'
_cod_database_code 1554589
_audit_block_refno 2829
_audit_block_usercomment 'LM098, plate, black'
_shelx_space_group_comment
;
The symmetry employed for this shelxl refinement is uniquely defined
by the following loop, which should always be used as a source of
symmetry information in preference to the above space-group names.
They are only intended as comments.
;
_shelx_estimated_absorpt_t_max 0.753
_shelx_estimated_absorpt_t_min 0.753
_reflns_odcompleteness_completeness 99.97
_reflns_odcompleteness_iscentric 1
_reflns_odcompleteness_theta 66.97
_shelxl_version_number 2018/1
_olex2_refinement_description
;
1. Fixed Uiso
 At 1.2 times of:
  All C(H) groups, All C(H,H) groups
 At 1.5 times of:
  All C(H,H,H) groups
2.a Ternary CH refined with riding coordinates:
 C24(H24), C27(H27), C30(H30), C33(H33)
2.b Secondary CH2 refined with riding coordinates:
 C14(H14A,H14B), C15(H15A,H15B)
2.c Aromatic/amide H refined with riding coordinates:
 C4(H4), C6(H6), C9(H9), C11(H11), C36(H36), C37(H37), C39(H39), C42(H42),
 C44(H44), C45(H45)
2.d Idealised Me refined as rotating group:
 C17(H17A,H17B,H17C), C18(H18A,H18B,H18C), C19(H19A,H19B,H19C), C21(H21A,H21B,
 H21C), C22(H22A,H22B,H22C), C23(H23A,H23B,H23C), C25(H25A,H25B,H25C), C26(H26A,
 H26B,H26C), C28(H28A,H28B,H28C), C29(H29A,H29B,H29C), C31(H31A,H31B,H31C),
 C32(H32A,H32B,H32C), C34(H34A,H34B,H34C), C35(H35A,H35B,H35C), C47(H47A,H47B,
 H47C), C48(H48A,H48B,H48C), C49(H49A,H49B,H49C), C51(H51A,H51B,H51C), C52(H52A,
 H52B,H52C), C53(H53A,H53B,H53C)
;
_olex2_submission_special_instructions 'No special instructions were received'
_oxdiff_exptl_absorpt_empirical_details
;
Empirical correction (ABSPACK) includes:
- Absorption correction using spherical harmonics
- Frame scaling
- Detector area scaling
- B-factor correction
;
_oxdiff_exptl_absorpt_empirical_full_max 1.264
_oxdiff_exptl_absorpt_empirical_full_min 0.799
_cell_oxdiff_length_a 12.1047(2)
_cell_oxdiff_length_b 13.6960(2)
_cell_oxdiff_length_c 31.6591(6)
_cell_oxdiff_angle_alpha 90.0054(14)
_cell_oxdiff_angle_beta 91.0507(15)
_cell_oxdiff_angle_gamma 90.0426(14)
_cell_oxdiff_volume 5247.76(16)
_cell_oxdiff_measurement_reflns_used 22934

loop_
_symmetry_equiv_pos_as_xyz
'x, y, z'
'-x+1/2, y+1/2, -z+1/2'
'-x, -y, -z'
'x-1/2, -y-1/2, z-1/2'

loop_
_atom_site_label
_atom_site_type_symbol
_atom_site_fract_x
_atom_site_fract_y
_atom_site_fract_z
_atom_site_U_iso_or_equiv
_atom_site_adp_type
_atom_site_occupancy
_atom_site_site_symmetry_order
_atom_site_calc_flag
_atom_site_refinement_flags_posn
Zr Zr 0.83840(3) 0.11562(2) 0.16648(2) 0.01901(8) Uani 1 1 d .
Cl Cl 0.91234(8) -0.03421(6) 0.20165(3) 0.0261(2) Uani 1 1 d .
P1 P 0.84792(8) 0.01463(7) 0.09160(3) 0.0208(2) Uani 1 1 d .
P2 P 0.81449(8) 0.20734(7) 0.24280(3) 0.0224(2) Uani 1 1 d .
N1 N 0.6547(3) 0.0947(2) 0.16268(9) 0.0207(7) Uani 1 1 d .
N2 N 0.8184(2) 0.2496(2) 0.12937(9) 0.0201(6) Uani 1 1 d .
N3 N 1.0012(2) 0.1790(2) 0.15596(9) 0.0209(7) Uani 1 1 d .
C2 C 0.5837(3) 0.1078(3) 0.19713(11) 0.0216(8) Uani 1 1 d .
C3 C 0.5899(3) 0.1782(3) 0.22946(12) 0.0225(8) Uani 1 1 d .
C4 C 0.5081(3) 0.1770(3) 0.25943(12) 0.0253(8) Uani 1 1 d .
H4 H 0.513212 0.222748 0.281913 0.030 Uiso 1 1 calc R
C5 C 0.4178(3) 0.1123(3) 0.25873(12) 0.0252(8) Uani 1 1 d .
C6 C 0.4097(3) 0.0467(3) 0.22559(12) 0.0227(8) Uani 1 1 d .
H6 H 0.348546 0.003317 0.223518 0.027 Uiso 1 1 calc R
C7 C 0.4924(3) 0.0445(3) 0.19498(11) 0.0203(8) Uani 1 1 d .
C8 C 0.5020(3) -0.0095(3) 0.15622(11) 0.0203(8) Uani 1 1 d .
C9 C 0.4349(3) -0.0795(3) 0.13633(12) 0.0227(8) Uani 1 1 d .
H9 H 0.372880 -0.105133 0.150549 0.027 Uiso 1 1 calc R
C10 C 0.4585(3) -0.1116(3) 0.09599(12) 0.0235(8) Uani 1 1 d .
C11 C 0.5494(3) -0.0692(3) 0.07616(12) 0.0250(8) Uani 1 1 d .
H11 H 0.563949 -0.088584 0.047997 0.030 Uiso 1 1 calc R
C12 C 0.6194(3) -0.0011(3) 0.09473(11) 0.0213(8) Uani 1 1 d .
C13 C 0.5981(3) 0.0268(3) 0.13675(12) 0.0202(8) Uani 1 1 d .
C14 C 0.7103(3) 0.0430(3) 0.06936(12) 0.0227(8) Uani 1 1 d .
H14A H 0.700618 0.114702 0.068373 0.027 Uiso 1 1 calc R
H14B H 0.705108 0.018058 0.040040 0.027 Uiso 1 1 calc R
C15 C 0.6756(3) 0.2565(3) 0.23099(12) 0.0241(8) Uani 1 1 d .
H15A H 0.656154 0.304778 0.252916 0.029 Uiso 1 1 calc R
H15B H 0.676238 0.290740 0.203451 0.029 Uiso 1 1 calc R
C16 C 0.3329(3) 0.1187(3) 0.29404(12) 0.0306(9) Uani 1 1 d .
C17 C 0.3890(4) 0.0895(4) 0.33596(13) 0.0436(12) Uani 1 1 d .
H17A H 0.414736 0.021818 0.334169 0.065 Uiso 1 1 calc GR
H17B H 0.335932 0.095307 0.358846 0.065 Uiso 1 1 calc GR
H17C H 0.452083 0.132633 0.341683 0.065 Uiso 1 1 calc GR
C18 C 0.2897(4) 0.2243(4) 0.29676(16) 0.0437(12) Uani 1 1 d .
H18A H 0.350657 0.267992 0.304783 0.065 Uiso 1 1 calc GR
H18B H 0.231991 0.227946 0.318006 0.065 Uiso 1 1 calc GR
H18C H 0.258967 0.244055 0.269207 0.065 Uiso 1 1 calc GR
C19 C 0.2341(4) 0.0512(4) 0.28624(14) 0.0411(11) Uani 1 1 d .
H19A H 0.195161 0.070689 0.260157 0.062 Uiso 1 1 calc GR
H19B H 0.183610 0.055851 0.310017 0.062 Uiso 1 1 calc GR
H19C H 0.260019 -0.016238 0.283554 0.062 Uiso 1 1 calc GR
C20 C 0.3897(3) -0.1922(3) 0.07445(12) 0.0270(9) Uani 1 1 d .
C21 C 0.4198(4) -0.2901(3) 0.09509(15) 0.0366(10) Uani 1 1 d .
H21A H 0.498467 -0.303539 0.091100 0.055 Uiso 1 1 calc GR
H21B H 0.375529 -0.342192 0.081999 0.055 Uiso 1 1 calc GR
H21C H 0.404699 -0.287099 0.125363 0.055 Uiso 1 1 calc GR
C22 C 0.4123(4) -0.1994(4) 0.02695(13) 0.0394(11) Uani 1 1 d .
H22A H 0.401509 -0.135239 0.013806 0.059 Uiso 1 1 calc GR
H22B H 0.361263 -0.246525 0.013881 0.059 Uiso 1 1 calc GR
H22C H 0.488574 -0.220987 0.022874 0.059 Uiso 1 1 calc GR
C23 C 0.2659(3) -0.1744(3) 0.07948(15) 0.0372(10) Uani 1 1 d .
H23A H 0.248003 -0.175349 0.109539 0.056 Uiso 1 1 calc GR
H23B H 0.224132 -0.225705 0.064681 0.056 Uiso 1 1 calc GR
H23C H 0.246183 -0.110669 0.067438 0.056 Uiso 1 1 calc GR
C24 C 0.9432(3) 0.0498(3) 0.04909(12) 0.0252(8) Uani 1 1 d .
H24 H 0.940766 -0.003347 0.027442 0.030 Uiso 1 1 calc R
C25 C 1.0632(3) 0.0583(3) 0.06520(13) 0.0302(9) Uani 1 1 d .
H25A H 1.072337 0.118994 0.081248 0.045 Uiso 1 1 calc GR
H25B H 1.112946 0.058661 0.041130 0.045 Uiso 1 1 calc GR
H25C H 1.080944 0.002523 0.083510 0.045 Uiso 1 1 calc GR
C26 C 0.9070(3) 0.1444(3) 0.02701(13) 0.0305(9) Uani 1 1 d .
H26A H 0.834546 0.134698 0.013326 0.046 Uiso 1 1 calc GR
H26B H 0.961196 0.161934 0.005673 0.046 Uiso 1 1 calc GR
H26C H 0.902210 0.196921 0.047887 0.046 Uiso 1 1 calc GR
C27 C 0.8502(3) -0.1208(3) 0.09246(13) 0.0278(9) Uani 1 1 d .
H27 H 0.798137 -0.141449 0.114937 0.033 Uiso 1 1 calc R
C28 C 0.9635(4) -0.1612(3) 0.10524(15) 0.0392(11) Uani 1 1 d .
H28A H 1.015020 -0.151454 0.082109 0.059 Uiso 1 1 calc GR
H28B H 0.957147 -0.231141 0.111313 0.059 Uiso 1 1 calc GR
H28C H 0.991026 -0.127058 0.130512 0.059 Uiso 1 1 calc GR
C29 C 0.8093(4) -0.1689(3) 0.05151(14) 0.0352(10) Uani 1 1 d .
H29A H 0.736668 -0.142381 0.043554 0.053 Uiso 1 1 calc GR
H29B H 0.803455 -0.239535 0.055713 0.053 Uiso 1 1 calc GR
H29C H 0.861713 -0.155479 0.028986 0.053 Uiso 1 1 calc GR
C30 C 0.8969(3) 0.3173(3) 0.25549(13) 0.0271(9) Uani 1 1 d .
H30 H 0.871086 0.344300 0.282956 0.033 Uiso 1 1 calc R
C31 C 0.8795(4) 0.3952(3) 0.22146(14) 0.0375(10) Uani 1 1 d .
H31A H 0.900057 0.368577 0.193963 0.056 Uiso 1 1 calc GR
H31B H 0.925587 0.452110 0.228109 0.056 Uiso 1 1 calc GR
H31C H 0.801555 0.414694 0.220459 0.056 Uiso 1 1 calc GR
C32 C 1.0185(4) 0.2900(3) 0.26061(16) 0.0413(11) Uani 1 1 d .
H32A H 1.027138 0.241530 0.283194 0.062 Uiso 1 1 calc GR
H32B H 1.061645 0.348402 0.267850 0.062 Uiso 1 1 calc GR
H32C H 1.044966 0.262514 0.234065 0.062 Uiso 1 1 calc GR
C33 C 0.7938(3) 0.1413(3) 0.29284(12) 0.0287(9) Uani 1 1 d .
H33 H 0.730206 0.096234 0.287374 0.034 Uiso 1 1 calc R
C34 C 0.8908(4) 0.0759(4) 0.30652(14) 0.0397(11) Uani 1 1 d .
H34A H 0.913406 0.035619 0.282580 0.060 Uiso 1 1 calc GR
H34B H 0.868031 0.033491 0.329727 0.060 Uiso 1 1 calc GR
H34C H 0.953087 0.116590 0.315993 0.060 Uiso 1 1 calc GR
C35 C 0.7585(4) 0.2076(4) 0.32957(13) 0.0402(11) Uani 1 1 d .
H35A H 0.822034 0.246051 0.339581 0.060 Uiso 1 1 calc GR
H35B H 0.731386 0.167173 0.352724 0.060 Uiso 1 1 calc GR
H35C H 0.699598 0.251621 0.319750 0.060 Uiso 1 1 calc GR
C36 C 0.7175(3) 0.2845(3) 0.11399(12) 0.0247(8) Uani 1 1 d .
H36 H 0.652346 0.251857 0.122507 0.030 Uiso 1 1 calc R
C37 C 0.7061(3) 0.3617(3) 0.08776(13) 0.0280(9) Uani 1 1 d .
H37 H 0.634432 0.380185 0.077979 0.034 Uiso 1 1 calc R
C38 C 0.8005(3) 0.4163(3) 0.07441(12) 0.0256(8) Uani 1 1 d .
C39 C 0.9001(3) 0.3857(3) 0.09034(12) 0.0244(8) Uani 1 1 d .
H39 H 0.964514 0.421353 0.083278 0.029 Uiso 1 1 calc R
C40 C 0.9116(3) 0.3026(3) 0.11714(12) 0.0224(8) Uani 1 1 d .
C41 C 1.0121(3) 0.2648(3) 0.13175(12) 0.0217(8) Uani 1 1 d .
C42 C 1.1178(3) 0.3018(3) 0.12174(12) 0.0269(9) Uani 1 1 d .
H42 H 1.122059 0.359859 0.105448 0.032 Uiso 1 1 calc R
C43 C 1.2134(3) 0.2575(3) 0.13452(13) 0.0287(9) Uani 1 1 d .
C44 C 1.2015(3) 0.1719(3) 0.16021(13) 0.0288(9) Uani 1 1 d .
H44 H 1.265387 0.138766 0.170635 0.035 Uiso 1 1 calc R
C45 C 1.1002(3) 0.1383(3) 0.16961(12) 0.0252(8) Uani 1 1 d .
H45 H 1.096459 0.081928 0.187029 0.030 Uiso 1 1 calc R
C46 C 0.7874(4) 0.4964(3) 0.04156(13) 0.0318(9) Uani 1 1 d .
C47 C 0.7690(6) 0.4473(4) -0.00147(16) 0.073(2) Uani 1 1 d .
H47A H 0.831165 0.403842 -0.007251 0.110 Uiso 1 1 calc GR
H47B H 0.763605 0.497413 -0.023521 0.110 Uiso 1 1 calc GR
H47C H 0.700342 0.409401 -0.001159 0.110 Uiso 1 1 calc GR
C48 C 0.8908(4) 0.5615(3) 0.03955(16) 0.0423(12) Uani 1 1 d .
H48A H 0.907654 0.588042 0.067687 0.063 Uiso 1 1 calc GR
H48B H 0.876991 0.615299 0.019735 0.063 Uiso 1 1 calc GR
H48C H 0.953518 0.522679 0.029961 0.063 Uiso 1 1 calc GR
C49 C 0.6891(4) 0.5622(4) 0.05112(18) 0.0475(13) Uani 1 1 d .
H49A H 0.621000 0.523498 0.050415 0.071 Uiso 1 1 calc GR
H49B H 0.683811 0.614155 0.029880 0.071 Uiso 1 1 calc GR
H49C H 0.699373 0.591310 0.079203 0.071 Uiso 1 1 calc GR
C50 C 1.3290(3) 0.2902(3) 0.12232(15) 0.0348(10) Uani 1 1 d .
C51 C 1.3822(4) 0.2093(4) 0.09594(16) 0.0446(12) Uani 1 1 d .
H51A H 1.386407 0.149046 0.112597 0.067 Uiso 1 1 calc GR
H51B H 1.456752 0.229307 0.088071 0.067 Uiso 1 1 calc GR
H51C H 1.337277 0.197868 0.070341 0.067 Uiso 1 1 calc GR
C52 C 1.4001(4) 0.3091(4) 0.16222(16) 0.0420(12) Uani 1 1 d .
H52A H 1.365426 0.359940 0.179257 0.063 Uiso 1 1 calc GR
H52B H 1.473927 0.330565 0.154069 0.063 Uiso 1 1 calc GR
H52C H 1.406207 0.248818 0.178771 0.063 Uiso 1 1 calc GR
C53 C 1.3256(4) 0.3837(4) 0.09560(18) 0.0499(13) Uani 1 1 d .
H53A H 1.282090 0.371982 0.069673 0.075 Uiso 1 1 calc GR
H53B H 1.400985 0.402493 0.088292 0.075 Uiso 1 1 calc GR
H53C H 1.291465 0.436357 0.111768 0.075 Uiso 1 1 calc GR

loop_
_atom_site_aniso_label
_atom_site_aniso_U_11
_atom_site_aniso_U_22
_atom_site_aniso_U_33
_atom_site_aniso_U_23
_atom_site_aniso_U_13
_atom_site_aniso_U_12
Zr 0.01745(16) 0.01840(15) 0.02123(15) 0.00024(13) 0.00131(11) 0.00004(13)
Cl 0.0310(5) 0.0206(4) 0.0268(4) 0.0047(4) 0.0018(4) 0.0030(4)
P1 0.0198(5) 0.0207(5) 0.0221(5) -0.0002(4) 0.0046(4) -0.0001(4)
P2 0.0193(5) 0.0233(5) 0.0247(5) -0.0047(4) -0.0004(4) 0.0002(4)
N1 0.0221(17) 0.0215(16) 0.0186(15) -0.0019(12) 0.0007(12) -0.0001(13)
N2 0.0135(15) 0.0220(16) 0.0248(16) -0.0003(13) -0.0005(12) 0.0017(12)
N3 0.0172(16) 0.0221(16) 0.0234(16) 0.0010(13) -0.0020(12) 0.0000(13)
C2 0.0181(19) 0.0220(19) 0.0248(18) 0.0017(15) 0.0011(14) 0.0026(15)
C3 0.0164(19) 0.025(2) 0.0265(19) -0.0008(16) -0.0007(15) 0.0038(15)
C4 0.018(2) 0.030(2) 0.027(2) -0.0083(16) -0.0022(15) 0.0047(16)
C5 0.0190(19) 0.033(2) 0.0237(18) 0.0015(17) 0.0014(15) 0.0070(17)
C6 0.0168(19) 0.0241(19) 0.0272(19) 0.0029(16) 0.0001(15) 0.0027(15)
C7 0.0159(19) 0.0229(19) 0.0221(18) 0.0020(15) -0.0008(14) 0.0020(15)
C8 0.0176(19) 0.0204(18) 0.0228(18) 0.0017(15) -0.0001(14) 0.0021(15)
C9 0.0169(19) 0.0227(19) 0.028(2) 0.0019(15) -0.0005(15) -0.0008(15)
C10 0.0210(19) 0.0224(19) 0.0271(19) -0.0020(16) -0.0024(15) 0.0019(16)
C11 0.023(2) 0.028(2) 0.0245(19) -0.0024(16) -0.0011(16) 0.0000(17)
C12 0.0202(19) 0.0212(19) 0.0224(18) -0.0001(15) -0.0011(15) 0.0011(15)
C13 0.0164(19) 0.0178(18) 0.0264(19) 0.0009(15) 0.0001(15) 0.0018(14)
C14 0.022(2) 0.0230(19) 0.0233(18) -0.0030(15) 0.0031(15) 0.0019(16)
C15 0.022(2) 0.0216(19) 0.029(2) -0.0049(16) -0.0004(16) -0.0004(16)
C16 0.021(2) 0.044(2) 0.027(2) -0.0050(19) 0.0041(16) 0.0048(19)
C17 0.039(3) 0.064(3) 0.027(2) 0.001(2) 0.0048(19) -0.003(2)
C18 0.029(3) 0.051(3) 0.051(3) -0.011(2) 0.013(2) 0.007(2)
C19 0.024(2) 0.062(3) 0.037(2) -0.008(2) 0.0109(19) -0.008(2)
C20 0.024(2) 0.029(2) 0.028(2) -0.0046(17) -0.0008(16) -0.0030(17)
C21 0.035(3) 0.028(2) 0.047(3) -0.005(2) -0.005(2) -0.0007(19)
C22 0.042(3) 0.046(3) 0.030(2) -0.012(2) -0.0002(19) -0.019(2)
C23 0.025(2) 0.039(3) 0.048(3) -0.007(2) -0.0043(19) -0.0043(19)
C24 0.023(2) 0.028(2) 0.0256(19) -0.0023(16) 0.0074(16) -0.0040(16)
C25 0.019(2) 0.039(2) 0.033(2) -0.0008(18) 0.0064(17) -0.0016(18)
C26 0.028(2) 0.034(2) 0.030(2) 0.0040(18) 0.0051(17) -0.0039(18)
C27 0.031(2) 0.0196(19) 0.033(2) -0.0001(17) 0.0097(17) 0.0012(17)
C28 0.041(3) 0.031(2) 0.046(3) -0.002(2) 0.002(2) 0.012(2)
C29 0.036(3) 0.025(2) 0.045(3) -0.0062(19) 0.009(2) -0.0025(19)
C30 0.022(2) 0.025(2) 0.035(2) -0.0079(17) -0.0008(17) 0.0002(16)
C31 0.036(3) 0.032(2) 0.045(3) -0.004(2) -0.007(2) -0.013(2)
C32 0.025(2) 0.036(3) 0.063(3) -0.014(2) -0.005(2) 0.000(2)
C33 0.028(2) 0.033(2) 0.025(2) -0.0016(17) 0.0014(16) 0.0009(18)
C34 0.046(3) 0.043(3) 0.030(2) 0.001(2) -0.003(2) 0.012(2)
C35 0.047(3) 0.045(3) 0.029(2) -0.003(2) 0.004(2) 0.012(2)
C36 0.0162(19) 0.024(2) 0.033(2) 0.0016(17) -0.0010(16) 0.0005(16)
C37 0.021(2) 0.028(2) 0.034(2) 0.0034(17) -0.0051(17) 0.0052(16)
C38 0.025(2) 0.0215(19) 0.030(2) -0.0010(16) -0.0019(16) 0.0033(16)
C39 0.021(2) 0.0230(19) 0.0293(19) -0.0005(16) 0.0016(15) -0.0026(16)
C40 0.020(2) 0.0211(19) 0.0259(19) 0.0000(15) 0.0005(15) -0.0004(15)
C41 0.021(2) 0.0182(18) 0.0259(19) 0.0008(15) 0.0004(15) 0.0003(15)
C42 0.026(2) 0.024(2) 0.030(2) 0.0052(16) -0.0011(17) 0.0000(17)
C43 0.021(2) 0.030(2) 0.035(2) 0.0049(18) -0.0008(17) 0.0000(17)
C44 0.018(2) 0.033(2) 0.035(2) 0.0076(18) -0.0005(17) 0.0038(17)
C45 0.022(2) 0.025(2) 0.029(2) 0.0029(16) -0.0014(16) 0.0026(16)
C46 0.038(3) 0.021(2) 0.036(2) 0.0058(17) -0.0069(19) 0.0018(18)
C47 0.148(7) 0.035(3) 0.035(3) 0.009(2) -0.023(3) -0.007(4)
C48 0.043(3) 0.029(2) 0.055(3) 0.016(2) 0.009(2) 0.006(2)
C49 0.034(3) 0.034(3) 0.073(4) 0.015(2) -0.009(2) 0.004(2)
C50 0.018(2) 0.039(3) 0.047(3) 0.012(2) 0.0038(18) 0.0004(18)
C51 0.026(2) 0.055(3) 0.054(3) 0.011(2) 0.010(2) 0.002(2)
C52 0.019(2) 0.041(3) 0.066(3) 0.008(2) -0.004(2) -0.0036(19)
C53 0.023(2) 0.051(3) 0.076(4) 0.029(3) 0.005(2) -0.004(2)

loop_
_atom_type_symbol
_atom_type_description
_atom_type_scat_dispersion_real
_atom_type_scat_dispersion_imag
_atom_type_scat_source
C C 0.0181 0.0091 'International Tables Vol C Tables 4.2.6.8 and 6.1.1.4'
H H 0.0000 0.0000 'International Tables Vol C Tables 4.2.6.8 and 6.1.1.4'
Cl Cl 0.3639 0.7018 'International Tables Vol C Tables 4.2.6.8 and 6.1.1.4'
N N 0.0311 0.0180 'International Tables Vol C Tables 4.2.6.8 and 6.1.1.4'
P P 0.2955 0.4335 'International Tables Vol C Tables 4.2.6.8 and 6.1.1.4'
Zr Zr -0.1862 2.2449 'International Tables Vol C Tables 4.2.6.8 and 6.1.1.4'

loop_
_exptl_crystal_face_index_h
_exptl_crystal_face_index_k
_exptl_crystal_face_index_l
_exptl_crystal_face_perp_dist
-8 0 1 0.0536
8 -1 -1 0.0597
0 9 0 0.0647
0 -1 -20 0.0055
0 1 20 0.0055
2 -9 2 0.0535
-2 9 -2 0.0535

loop_
_geom_angle_atom_site_label_1
_geom_angle_atom_site_label_2
_geom_angle_atom_site_label_3
_geom_angle
Cl Zr P1 87.16(3)
Cl Zr P2 91.52(3)
P2 Zr P1 175.39(3)
N1 Zr Cl 105.42(8)
N1 Zr P1 86.95(8)
N1 Zr P2 89.14(8)
N2 Zr Cl 164.70(8)
N2 Zr P1 87.99(8)
N2 Zr P2 94.38(8)
N2 Zr N1 88.79(11)
N3 Zr Cl 94.48(8)
N3 Zr P1 90.93(8)
N3 Zr P2 93.58(8)
N3 Zr N1 159.84(11)
N3 Zr N2 71.09(11)
C14 P1 Zr 99.90(12)
C14 P1 C24 103.80(17)
C14 P1 C27 103.30(18)
C24 P1 Zr 122.17(13)
C24 P1 C27 105.16(18)
C27 P1 Zr 119.42(13)
C15 P2 Zr 95.71(12)
C15 P2 C30 103.45(18)
C15 P2 C33 102.46(18)
C30 P2 Zr 119.99(13)
C33 P2 Zr 123.37(13)
C33 P2 C30 107.10(19)
C2 N1 Zr 124.0(2)
C13 N1 Zr 125.9(2)
C13 N1 C2 103.7(3)
C36 N2 Zr 124.3(2)
C36 N2 C40 115.5(3)
C40 N2 Zr 120.1(2)
C41 N3 Zr 120.5(2)
C45 N3 Zr 124.7(2)
C45 N3 C41 114.7(3)
C3 C2 N1 128.6(3)
C7 C2 N1 111.9(3)
C7 C2 C3 119.3(3)
C2 C3 C15 122.9(3)
C4 C3 C2 117.5(4)
C4 C3 C15 119.5(3)
C3 C4 H4 117.9
C3 C4 C5 124.2(4)
C5 C4 H4 117.9
C4 C5 C16 118.8(4)
C6 C5 C4 117.7(3)
C6 C5 C16 123.4(4)
C5 C6 H6 120.2
C5 C6 C7 119.6(4)
C7 C6 H6 120.2
C2 C7 C6 121.5(3)
C2 C7 C8 106.4(3)
C6 C7 C8 131.9(4)
C9 C8 C7 132.9(3)
C9 C8 C13 121.3(3)
C13 C8 C7 105.7(3)
C8 C9 H9 119.8
C10 C9 C8 120.4(3)
C10 C9 H9 119.8
C9 C10 C11 117.2(3)
C9 C10 C20 121.3(3)
C11 C10 C20 121.5(3)
C10 C11 H11 117.7
C12 C11 C10 124.6(4)
C12 C11 H11 117.7
C11 C12 C13 117.5(3)
C11 C12 C14 119.5(3)
C13 C12 C14 122.9(3)
N1 C13 C8 111.8(3)
N1 C13 C12 129.2(3)
C12 C13 C8 118.7(3)
P1 C14 H14A 109.2
P1 C14 H14B 109.2
C12 C14 P1 112.2(3)
C12 C14 H14A 109.2
C12 C14 H14B 109.2
H14A C14 H14B 107.9
P2 C15 H15A 109.2
P2 C15 H15B 109.2
C3 C15 P2 112.0(3)
C3 C15 H15A 109.2
C3 C15 H15B 109.2
H15A C15 H15B 107.9
C5 C16 C18 109.1(4)
C17 C16 C5 108.9(3)
C17 C16 C18 110.0(4)
C19 C16 C5 112.3(3)
C19 C16 C17 108.3(4)
C19 C16 C18 108.2(4)
C16 C17 H17A 109.5
C16 C17 H17B 109.5
C16 C17 H17C 109.5
H17A C17 H17B 109.5
H17A C17 H17C 109.5
H17B C17 H17C 109.5
C16 C18 H18A 109.5
C16 C18 H18B 109.5
C16 C18 H18C 109.5
H18A C18 H18B 109.5
H18A C18 H18C 109.5
H18B C18 H18C 109.5
C16 C19 H19A 109.5
C16 C19 H19B 109.5
C16 C19 H19C 109.5
H19A C19 H19B 109.5
H19A C19 H19C 109.5
H19B C19 H19C 109.5
C10 C20 C22 112.1(3)
C21 C20 C10 108.5(3)
C21 C20 C22 108.4(4)
C23 C20 C10 111.3(3)
C23 C20 C21 108.7(3)
C23 C20 C22 107.7(4)
C20 C21 H21A 109.5
C20 C21 H21B 109.5
C20 C21 H21C 109.5
H21A C21 H21B 109.5
H21A C21 H21C 109.5
H21B C21 H21C 109.5
C20 C22 H22A 109.5
C20 C22 H22B 109.5
C20 C22 H22C 109.5
H22A C22 H22B 109.5
H22A C22 H22C 109.5
H22B C22 H22C 109.5
C20 C23 H23A 109.5
C20 C23 H23B 109.5
C20 C23 H23C 109.5
H23A C23 H23B 109.5
H23A C23 H23C 109.5
H23B C23 H23C 109.5
P1 C24 H24 107.3
C25 C24 P1 112.1(3)
C25 C24 H24 107.3
C26 C24 P1 112.0(3)
C26 C24 H24 107.3
C26 C24 C25 110.4(3)
C24 C25 H25A 109.5
C24 C25 H25B 109.5
C24 C25 H25C 109.5
H25A C25 H25B 109.5
H25A C25 H25C 109.5
H25B C25 H25C 109.5
C24 C26 H26A 109.5
C24 C26 H26B 109.5
C24 C26 H26C 109.5
H26A C26 H26B 109.5
H26A C26 H26C 109.5
H26B C26 H26C 109.5
P1 C27 H27 106.5
C28 C27 P1 112.3(3)
C28 C27 H27 106.5
C28 C27 C29 110.1(3)
C29 C27 P1 114.4(3)
C29 C27 H27 106.5
C27 C28 H28A 109.5
C27 C28 H28B 109.5
C27 C28 H28C 109.5
H28A C28 H28B 109.5
H28A C28 H28C 109.5
H28B C28 H28C 109.5
C27 C29 H29A 109.5
C27 C29 H29B 109.5
C27 C29 H29C 109.5
H29A C29 H29B 109.5
H29A C29 H29C 109.5
H29B C29 H29C 109.5
P2 C30 H30 108.3
C31 C30 P2 110.4(3)
C31 C30 H30 108.3
C32 C30 P2 109.8(3)
C32 C30 H30 108.3
C32 C30 C31 111.5(4)
C30 C31 H31A 109.5
C30 C31 H31B 109.5
C30 C31 H31C 109.5
H31A C31 H31B 109.5
H31A C31 H31C 109.5
H31B C31 H31C 109.5
C30 C32 H32A 109.5
C30 C32 H32B 109.5
C30 C32 H32C 109.5
H32A C32 H32B 109.5
H32A C32 H32C 109.5
H32B C32 H32C 109.5
P2 C33 H33 105.7
C34 C33 P2 114.5(3)
C34 C33 H33 105.7
C34 C33 C35 110.7(3)
C35 C33 P2 113.8(3)
C35 C33 H33 105.7
C33 C34 H34A 109.5
C33 C34 H34B 109.5
C33 C34 H34C 109.5
H34A C34 H34B 109.5
H34A C34 H34C 109.5
H34B C34 H34C 109.5
C33 C35 H35A 109.5
C33 C35 H35B 109.5
C33 C35 H35C 109.5
H35A C35 H35B 109.5
H35A C35 H35C 109.5
H35B C35 H35C 109.5
N2 C36 H36 117.8
C37 C36 N2 124.3(4)
C37 C36 H36 117.8
C36 C37 H37 119.5
C36 C37 C38 121.1(4)
C38 C37 H37 119.5
C37 C38 C46 120.3(3)
C39 C38 C37 115.7(4)
C39 C38 C46 123.8(4)
C38 C39 H39 118.6
C38 C39 C40 122.8(4)
C40 C39 H39 118.6
N2 C40 C39 120.6(3)
C41 C40 N2 114.7(3)
C41 C40 C39 124.7(3)
N3 C41 C42 120.9(3)
C40 C41 N3 113.6(3)
C40 C41 C42 125.4(3)
C41 C42 H42 118.7
C43 C42 C41 122.7(4)
C43 C42 H42 118.7
C42 C43 C44 116.1(4)
C42 C43 C50 124.9(4)
C44 C43 C50 119.0(4)
C43 C44 H44 119.8
C45 C44 C43 120.3(4)
C45 C44 H44 119.8
N3 C45 H45 117.3
C44 C45 N3 125.4(4)
C44 C45 H45 117.3
C38 C46 C47 107.7(4)
C38 C46 C48 111.9(3)
C38 C46 C49 111.3(4)
C47 C46 C48 108.8(4)
C49 C46 C47 109.5(4)
C49 C46 C48 107.6(4)
C46 C47 H47A 109.5
C46 C47 H47B 109.5
C46 C47 H47C 109.5
H47A C47 H47B 109.5
H47A C47 H47C 109.5
H47B C47 H47C 109.5
C46 C48 H48A 109.5
C46 C48 H48B 109.5
C46 C48 H48C 109.5
H48A C48 H48B 109.5
H48A C48 H48C 109.5
H48B C48 H48C 109.5
C46 C49 H49A 109.5
C46 C49 H49B 109.5
C46 C49 H49C 109.5
H49A C49 H49B 109.5
H49A C49 H49C 109.5
H49B C49 H49C 109.5
C43 C50 C51 108.7(4)
C43 C50 C52 110.1(4)
C43 C50 C53 111.7(3)
C51 C50 C52 109.5(4)
C53 C50 C51 108.0(4)
C53 C50 C52 108.8(4)
C50 C51 H51A 109.5
C50 C51 H51B 109.5
C50 C51 H51C 109.5
H51A C51 H51B 109.5
H51A C51 H51C 109.5
H51B C51 H51C 109.5
C50 C52 H52A 109.5
C50 C52 H52B 109.5
C50 C52 H52C 109.5
H52A C52 H52B 109.5
H52A C52 H52C 109.5
H52B C52 H52C 109.5
C50 C53 H53A 109.5
C50 C53 H53B 109.5
C50 C53 H53C 109.5
H53A C53 H53B 109.5
H53A C53 H53C 109.5
H53B C53 H53C 109.5

loop_
_geom_bond_atom_site_label_1
_geom_bond_atom_site_label_2
_geom_bond_distance
Zr Cl 2.4931(9)
Zr P1 2.7490(10)
Zr P2 2.7436(10)
Zr N1 2.243(3)
Zr N2 2.190(3)
Zr N3 2.185(3)
P1 C14 1.837(4)
P1 C24 1.852(4)
P1 C27 1.856(4)
P2 C15 1.843(4)
P2 C30 1.847(4)
P2 C33 1.845(4)
N1 C2 1.412(4)
N1 C13 1.410(5)
N2 C36 1.391(5)
N2 C40 1.401(5)
N3 C41 1.410(5)
N3 C45 1.383(5)
C2 C3 1.408(5)
C2 C7 1.404(5)
C3 C4 1.384(5)
C3 C15 1.493(5)
C4 H4 0.9500
C4 C5 1.406(6)
C5 C6 1.383(5)
C5 C16 1.535(5)
C6 H6 0.9500
C6 C7 1.407(5)
C7 C8 1.440(5)
C8 C9 1.398(5)
C8 C13 1.417(5)
C9 H9 0.9500
C9 C10 1.386(5)
C10 C11 1.403(5)
C10 C20 1.534(5)
C11 H11 0.9500
C11 C12 1.384(5)
C12 C13 1.412(5)
C12 C14 1.501(5)
C14 H14A 0.9900
C14 H14B 0.9900
C15 H15A 0.9900
C15 H15B 0.9900
C16 C17 1.533(6)
C16 C18 1.540(6)
C16 C19 1.529(6)
C17 H17A 0.9800
C17 H17B 0.9800
C17 H17C 0.9800
C18 H18A 0.9800
C18 H18B 0.9800
C18 H18C 0.9800
C19 H19A 0.9800
C19 H19B 0.9800
C19 H19C 0.9800
C20 C21 1.532(6)
C20 C22 1.537(6)
C20 C23 1.530(6)
C21 H21A 0.9800
C21 H21B 0.9800
C21 H21C 0.9800
C22 H22A 0.9800
C22 H22B 0.9800
C22 H22C 0.9800
C23 H23A 0.9800
C23 H23B 0.9800
C23 H23C 0.9800
C24 H24 1.0000
C24 C25 1.535(5)
C24 C26 1.532(6)
C25 H25A 0.9800
C25 H25B 0.9800
C25 H25C 0.9800
C26 H26A 0.9800
C26 H26B 0.9800
C26 H26C 0.9800
C27 H27 1.0000
C27 C28 1.526(6)
C27 C29 1.528(6)
C28 H28A 0.9800
C28 H28B 0.9800
C28 H28C 0.9800
C29 H29A 0.9800
C29 H29B 0.9800
C29 H29C 0.9800
C30 H30 1.0000
C30 C31 1.527(6)
C30 C32 1.525(6)
C31 H31A 0.9800
C31 H31B 0.9800
C31 H31C 0.9800
C32 H32A 0.9800
C32 H32B 0.9800
C32 H32C 0.9800
C33 H33 1.0000
C33 C34 1.534(6)
C33 C35 1.542(5)
C34 H34A 0.9800
C34 H34B 0.9800
C34 H34C 0.9800
C35 H35A 0.9800
C35 H35B 0.9800
C35 H35C 0.9800
C36 H36 0.9500
C36 C37 1.350(5)
C37 H37 0.9500
C37 C38 1.436(6)
C38 C39 1.364(5)
C38 C46 1.518(5)
C39 H39 0.9500
C39 C40 1.426(5)
C40 C41 1.393(5)
C41 C42 1.417(5)
C42 H42 0.9500
C42 C43 1.361(5)
C43 C44 1.436(6)
C43 C50 1.526(6)
C44 H44 0.9500
C44 C45 1.348(5)
C45 H45 0.9500
C46 C47 1.531(6)
C46 C48 1.539(6)
C46 C49 1.528(6)
C47 H47A 0.9800
C47 H47B 0.9800
C47 H47C 0.9800
C48 H48A 0.9800
C48 H48B 0.9800
C48 H48C 0.9800
C49 H49A 0.9800
C49 H49B 0.9800
C49 H49C 0.9800
C50 C51 1.536(7)
C50 C52 1.537(6)
C50 C53 1.535(6)
C51 H51A 0.9800
C51 H51B 0.9800
C51 H51C 0.9800
C52 H52A 0.9800
C52 H52B 0.9800
C52 H52C 0.9800
C53 H53A 0.9800
C53 H53B 0.9800
C53 H53C 0.9800

loop_
_geom_torsion_atom_site_label_1
_geom_torsion_atom_site_label_2
_geom_torsion_atom_site_label_3
_geom_torsion_atom_site_label_4
_geom_torsion
Zr P1 C14 C12 -66.3(3)
Zr P1 C24 C25 53.2(3)
Zr P1 C24 C26 -71.6(3)
Zr P1 C27 C28 -77.0(3)
Zr P1 C27 C29 156.5(2)
Zr P2 C15 C3 70.3(3)
Zr P2 C30 C31 55.4(3)
Zr P2 C30 C32 -68.0(3)
Zr P2 C33 C34 63.5(4)
Zr P2 C33 C35 -167.9(3)
Zr N1 C2 C3 37.4(5)
Zr N1 C2 C7 -147.8(3)
Zr N1 C13 C8 146.2(3)
Zr N1 C13 C12 -39.7(5)
Zr N2 C36 C37 -173.3(3)
Zr N2 C40 C39 175.3(3)
Zr N2 C40 C41 -2.2(4)
Zr N3 C41 C40 1.3(4)
Zr N3 C41 C42 -174.6(3)
Zr N3 C45 C44 173.8(3)
N1 C2 C3 C4 178.7(4)
N1 C2 C3 C15 2.6(6)
N1 C2 C7 C6 -178.5(3)
N1 C2 C7 C8 -2.6(4)
N2 C36 C37 C38 -1.7(6)
N2 C40 C41 N3 0.6(5)
N2 C40 C41 C42 176.2(4)
N3 C41 C42 C43 0.2(6)
C2 N1 C13 C8 -6.4(4)
C2 N1 C13 C12 167.8(4)
C2 C3 C4 C5 -2.3(6)
C2 C3 C15 P2 -69.6(4)
C2 C7 C8 C9 -177.3(4)
C2 C7 C8 C13 -1.4(4)
C3 C2 C7 C6 -3.2(5)
C3 C2 C7 C8 172.8(3)
C3 C4 C5 C6 -0.9(6)
C3 C4 C5 C16 179.9(4)
C4 C3 C15 P2 114.4(3)
C4 C5 C6 C7 2.1(5)
C4 C5 C16 C17 -66.0(5)
C4 C5 C16 C18 54.1(5)
C4 C5 C16 C19 174.0(4)
C5 C6 C7 C2 -0.1(6)
C5 C6 C7 C8 -174.9(4)
C6 C5 C16 C17 114.9(4)
C6 C5 C16 C18 -125.0(4)
C6 C5 C16 C19 -5.1(6)
C6 C7 C8 C9 -2.0(7)
C6 C7 C8 C13 173.9(4)
C7 C2 C3 C4 4.2(5)
C7 C2 C3 C15 -171.8(3)
C7 C8 C9 C10 172.3(4)
C7 C8 C13 N1 5.0(4)
C7 C8 C13 C12 -169.8(3)
C8 C9 C10 C11 -1.7(5)
C8 C9 C10 C20 176.7(3)
C9 C8 C13 N1 -178.5(3)
C9 C8 C13 C12 6.6(5)
C9 C10 C11 C12 2.9(6)
C9 C10 C20 C21 -73.6(5)
C9 C10 C20 C22 166.7(4)
C9 C10 C20 C23 45.9(5)
C10 C11 C12 C13 0.6(6)
C10 C11 C12 C14 -176.7(4)
C11 C10 C20 C21 104.7(4)
C11 C10 C20 C22 -15.0(5)
C11 C10 C20 C23 -135.7(4)
C11 C12 C13 N1 -179.1(4)
C11 C12 C13 C8 -5.3(5)
C11 C12 C14 P1 -117.9(3)
C13 N1 C2 C3 -169.4(4)
C13 N1 C2 C7 5.4(4)
C13 C8 C9 C10 -3.1(6)
C13 C12 C14 P1 64.9(4)
C14 P1 C24 C25 164.5(3)
C14 P1 C24 C26 39.7(3)
C14 P1 C27 C28 173.3(3)
C14 P1 C27 C29 46.8(3)
C14 C12 C13 N1 -1.9(6)
C14 C12 C13 C8 171.9(3)
C15 P2 C30 C31 -49.4(3)
C15 P2 C30 C32 -172.8(3)
C15 P2 C33 C34 169.0(3)
C15 P2 C33 C35 -62.4(3)
C15 C3 C4 C5 173.9(4)
C16 C5 C6 C7 -178.8(4)
C20 C10 C11 C12 -175.5(4)
C24 P1 C14 C12 166.9(3)
C24 P1 C27 C28 64.8(3)
C24 P1 C27 C29 -61.7(3)
C27 P1 C14 C12 57.3(3)
C27 P1 C24 C25 -87.3(3)
C27 P1 C24 C26 147.9(3)
C30 P2 C15 C3 -166.9(3)
C30 P2 C33 C34 -82.5(3)
C30 P2 C33 C35 46.1(4)
C33 P2 C15 C3 -55.7(3)
C33 P2 C30 C31 -157.2(3)
C33 P2 C30 C32 79.4(3)
C36 N2 C40 C39 -0.6(5)
C36 N2 C40 C41 -178.1(3)
C36 C37 C38 C39 -0.8(6)
C36 C37 C38 C46 173.9(4)
C37 C38 C39 C40 2.5(6)
C37 C38 C46 C47 -74.2(5)
C37 C38 C46 C48 166.3(4)
C37 C38 C46 C49 45.8(5)
C38 C39 C40 N2 -1.9(6)
C38 C39 C40 C41 175.4(4)
C39 C38 C46 C47 100.0(5)
C39 C38 C46 C48 -19.5(6)
C39 C38 C46 C49 -139.9(4)
C39 C40 C41 N3 -176.8(3)
C39 C40 C41 C42 -1.2(6)
C40 N2 C36 C37 2.3(5)
C40 C41 C42 C43 -175.1(4)
C41 N3 C45 C44 -2.6(6)
C41 C42 C43 C44 -2.0(6)
C41 C42 C43 C50 175.8(4)
C42 C43 C44 C45 1.5(6)
C42 C43 C50 C51 -115.8(5)
C42 C43 C50 C52 124.2(5)
C42 C43 C50 C53 3.3(6)
C43 C44 C45 N3 0.9(6)
C44 C43 C50 C51 61.9(5)
C44 C43 C50 C52 -58.1(5)
C44 C43 C50 C53 -179.0(4)
C45 N3 C41 C40 177.9(3)
C45 N3 C41 C42 2.0(5)
C46 C38 C39 C40 -172.0(4)
C50 C43 C44 C45 -176.4(4)

loop_
_exptl_oxdiff_crystal_face_indexfrac_h
_exptl_oxdiff_crystal_face_indexfrac_k
_exptl_oxdiff_crystal_face_indexfrac_l
_exptl_oxdiff_crystal_face_x
_exptl_oxdiff_crystal_face_y
_exptl_oxdiff_crystal_face_z
-8.0077 0.0031 1.0192 0.0603 -0.4378 -0.9188
8.0077 -1.0039 -1.0123 -0.0665 0.5391 0.8701
-0.0002 9.0074 -0.0619 0.0558 -0.9116 0.4386
-0.0114 -1.0230 -19.9860 -0.9773 0.0399 -0.0521
0.0114 1.0230 19.9860 0.9773 -0.0399 0.0521
1.9836 -9.0193 1.9564 0.0335 1.0280 -0.2114
-1.9836 9.0193 -1.9564 -0.0335 -1.0280 0.2114
